data_1546233
loop_
_publ_author_name
'Gietter-Burch, Amber A S'
'Devannah, Vijayarajan'
'Watson, Donald A.'

_publ_section_title
;
 Trifluoromethylation of Secondary Nitroalkanes.
;
_journal_issue 11
_journal_name_full 'Organic letters'
_journal_page_first 2957
_journal_page_last 2960
_journal_paper_doi 10.1021/acs.orglett.7b01196
_journal_volume 19
_journal_year 2017
_chemical_formula_sum 'C20 H20 F3 N O4'
_chemical_formula_weight 395.37
_space_group_crystal_system monoclinic
_space_group_IT_number 14
_space_group_name_Hall '-P 2yn'
_space_group_name_H-M_alt 'P 1 21/n 1'
_symmetry_space_group_name_Hall '-P 2yn'
_symmetry_space_group_name_H-M 'P 1 21/n 1'
_atom_sites_solution_hydrogens mixed
_audit_creation_method SHELXL-2014/7
_cell_angle_alpha 90
_cell_angle_beta 91.4282(16)
_cell_angle_gamma 90
_cell_formula_units_Z 4
_cell_length_a 10.6016(3)
_cell_length_b 6.4032(2)
_cell_length_c 27.3243(9)
_cell_measurement_reflns_used 9877
_cell_measurement_temperature 200(2)
_cell_measurement_theta_max 74.64
_cell_measurement_theta_min 4.44
_cell_volume 1854.31(10)
_computing_cell_refinement 'Bruker SAINT'
_computing_data_collection 'Bruker APEX2'
_computing_data_reduction 'Bruker SAINT'
_computing_molecular_graphics 'Bruker SHELXTL'
_computing_publication_material 'Bruker SHELXTL'
_computing_structure_refinement 'SHELXL-2014/7 (Sheldrick, 2014)'
_computing_structure_solution 'SHELXS-97 (Sheldrick 2008)'
_diffrn_ambient_temperature 200(2)
_diffrn_detector_area_resol_mean 8.33
_diffrn_measured_fraction_theta_full 0.965
_diffrn_measured_fraction_theta_max 0.955
_diffrn_measurement_device_type 'Bruker AXS APEX diffractometer'
_diffrn_measurement_method '\f and \w scans'
_diffrn_radiation_type CuK\a
_diffrn_radiation_wavelength 1.54178
_diffrn_reflns_av_R_equivalents 0.0328
_diffrn_reflns_av_unetI/netI 0.0226
_diffrn_reflns_Laue_measured_fraction_full 0.965
_diffrn_reflns_Laue_measured_fraction_max 0.955
_diffrn_reflns_limit_h_max 13
_diffrn_reflns_limit_h_min -13
_diffrn_reflns_limit_k_max 8
_diffrn_reflns_limit_k_min -7
_diffrn_reflns_limit_l_max 32
_diffrn_reflns_limit_l_min -33
_diffrn_reflns_number 22921
_diffrn_reflns_point_group_measured_fraction_full 0.965
_diffrn_reflns_point_group_measured_fraction_max 0.955
_diffrn_reflns_theta_full 67.679
_diffrn_reflns_theta_max 75.002
_diffrn_reflns_theta_min 3.236
_exptl_absorpt_coefficient_mu 1.013
_exptl_absorpt_correction_T_max 0.7539
_exptl_absorpt_correction_T_min 0.7191
_exptl_absorpt_correction_type multi-scan
_exptl_absorpt_process_details 'APEX3 (Bruker, 2015)'
_exptl_crystal_colour colourless
_exptl_crystal_density_diffrn 1.416
_exptl_crystal_description block
_exptl_crystal_F_000 824
_exptl_crystal_size_max 0.311
_exptl_crystal_size_mid 0.295
_exptl_crystal_size_min 0.268
_refine_diff_density_max 0.313
_refine_diff_density_min -0.212
_refine_diff_density_rms 0.048
_refine_ls_extinction_coef 0.0036(5)
_refine_ls_extinction_expression Fc^*^=kFc[1+0.001xFc^2^\l^3^/sin(2\q)]^-1/4^
_refine_ls_extinction_method 'SHELXL-2014/7 (Sheldrick 2014'
_refine_ls_goodness_of_fit_ref 1.053
_refine_ls_hydrogen_treatment mixed
_refine_ls_matrix_type full
_refine_ls_number_parameters 262
_refine_ls_number_reflns 3643
_refine_ls_number_restraints 0
_refine_ls_restrained_S_all 1.053
_refine_ls_R_factor_all 0.0520
_refine_ls_R_factor_gt 0.0471
_refine_ls_shift/su_max 0.000
_refine_ls_shift/su_mean 0.000
_refine_ls_structure_factor_coef Fsqd
_refine_ls_weighting_details 'w=1/[\s^2^(Fo^2^)+(0.0858P)^2^+0.5861P] where P=(Fo^2^+2Fc^2^)/3'
_refine_ls_weighting_scheme calc
_refine_ls_wR_factor_gt 0.1387
_refine_ls_wR_factor_ref 0.1433
_reflns_Friedel_coverage 0.000
_reflns_number_gt 3184
_reflns_number_total 3643
_reflns_threshold_expression 'I > 2\s(I)'
_cod_data_source_file ol7b01196_si_002.cif
_cod_data_source_block donw058
_cod_database_code 1546233
_shelx_shelxl_version_number 2014/7
_shelx_space_group_comment
; 
The symmetry employed for this shelxl refinement is uniquely defined 
by the following loop, which should always be used as a source of 
symmetry information in preference to the above space-group names. 
They are only intended as comments. 
;
_shelx_estimated_absorpt_t_min 0.744
_shelx_estimated_absorpt_t_max 0.773

loop_
_space_group_symop_operation_xyz
'x, y, z'
'-x+1/2, y+1/2, -z+1/2'
'-x, -y, -z'
'x-1/2, -y-1/2, z-1/2'

loop_
_atom_site_label
_atom_site_type_symbol
_atom_site_fract_x
_atom_site_fract_y
_atom_site_fract_z
_atom_site_U_iso_or_equiv
_atom_site_adp_type
_atom_site_occupancy
_atom_site_site_symmetry_order
_atom_site_calc_flag
_atom_site_refinement_flags_posn
_atom_site_refinement_flags_adp
C1 C 0.15528(16) -0.0205(3) 0.44588(7) 0.0392(4) Uani 1 1 d . .
C2 C 0.26760(15) 0.1310(3) 0.45354(6) 0.0333(4) Uani 1 1 d . .
C3 C 0.22045(18) 0.3373(3) 0.47453(7) 0.0424(4) Uani 1 1 d . .
H3A H 0.1728 0.3096 0.5041 0.064 Uiso 1 1 calc R U
H3B H 0.1656 0.4071 0.4502 0.064 Uiso 1 1 calc R U
H3C H 0.2927 0.4274 0.4827 0.064 Uiso 1 1 calc R U
C4 C 0.33252(15) 0.1601(3) 0.40395(6) 0.0334(4) Uani 1 1 d . .
H4 H 0.3550 0.0196 0.3908 0.040 Uiso 1 1 calc R U
C5 C 0.44823(15) 0.2934(3) 0.40547(6) 0.0341(4) Uani 1 1 d . .
C6 C 0.46677(16) 0.4987(3) 0.39792(7) 0.0382(4) Uani 1 1 d . .
H6 H 0.4033 0.6024 0.3939 0.046 Uiso 1 1 calc R U
C7 C 0.60106(16) 0.5315(3) 0.39712(6) 0.0361(4) Uani 1 1 d . .
C8 C 0.68155(18) 0.7006(3) 0.38903(7) 0.0422(4) Uani 1 1 d . .
H8 H 0.6486 0.8370 0.3838 0.051 Uiso 1 1 calc R U
C9 C 0.80999(18) 0.6645(3) 0.38883(7) 0.0453(4) Uani 1 1 d . .
H9 H 0.8656 0.7776 0.3830 0.054 Uiso 1 1 calc R U
C10 C 0.85996(18) 0.4656(3) 0.39705(7) 0.0472(5) Uani 1 1 d . .
H10 H 0.9488 0.4464 0.3970 0.057 Uiso 1 1 calc R U
C11 C 0.78256(17) 0.2957(3) 0.40535(8) 0.0442(4) Uani 1 1 d . .
H11 H 0.8157 0.1598 0.4111 0.053 Uiso 1 1 calc R U
C12 C 0.65416(16) 0.3351(3) 0.40485(6) 0.0362(4) Uani 1 1 d . .
C13 C 0.26063(17) 0.2219(3) 0.32185(6) 0.0410(4) Uani 1 1 d . .
H13A H 0.2604 0.0712 0.3138 0.049 Uiso 1 1 calc R U
H13B H 0.3440 0.2804 0.3137 0.049 Uiso 1 1 calc R U
C14 C 0.10235(17) 0.2393(3) 0.25205(7) 0.0406(4) Uani 1 1 d . .
H14 H 0.1287 0.1037 0.2426 0.049 Uiso 1 1 calc R U
C15 C 0.00919(18) 0.3400(3) 0.22477(7) 0.0431(4) Uani 1 1 d . .
H15 H -0.0266 0.2750 0.1964 0.052 Uiso 1 1 calc R U
C16 C -0.03213(16) 0.5367(3) 0.23887(7) 0.0392(4) Uani 1 1 d . .
C17 C 0.02217(18) 0.6323(3) 0.27959(7) 0.0418(4) Uani 1 1 d . .
H17 H -0.0050 0.7671 0.2894 0.050 Uiso 1 1 calc R U
C18 C 0.11716(17) 0.5291(3) 0.30613(7) 0.0416(4) Uani 1 1 d . .
H18 H 0.1548 0.5955 0.3339 0.050 Uiso 1 1 calc R U
C19 C 0.15807(16) 0.3321(3) 0.29297(6) 0.0359(4) Uani 1 1 d . .
C20 C -0.1804(2) 0.8119(4) 0.22613(9) 0.0589(6) Uani 1 1 d . .
H20A H -0.2107 0.7943 0.2595 0.088 Uiso 1 1 calc R U
H20B H -0.2513 0.8499 0.2042 0.088 Uiso 1 1 calc R U
H20C H -0.1167 0.9227 0.2258 0.088 Uiso 1 1 calc R U
F1 F 0.05048(9) 0.07440(19) 0.42870(4) 0.0511(3) Uani 1 1 d . .
F2 F 0.17799(10) -0.17682(17) 0.41440(4) 0.0493(3) Uani 1 1 d . .
F3 F 0.12419(10) -0.1107(2) 0.48817(4) 0.0526(3) Uani 1 1 d . .
N1 N 0.35929(14) 0.0481(2) 0.48971(6) 0.0362(3) Uani 1 1 d . .
H1N H 0.317(2) 0.025(3) 0.5184(8) 0.043 Uiso 1 1 d . U
O1 O -0.12624(13) 0.6216(2) 0.21002(5) 0.0516(4) Uani 1 1 d . .
O2 O 0.23803(10) 0.25040(19) 0.37269(4) 0.0362(3) Uani 1 1 d . .
O3 O 0.56133(10) 0.18699(18) 0.41003(5) 0.0376(3) Uani 1 1 d . .
O4 O 0.39477(12) -0.16141(19) 0.47520(5) 0.0423(3) Uani 1 1 d . .
H4O H 0.480(2) -0.159(3) 0.4846(8) 0.051 Uiso 1 1 d . U

loop_
_atom_site_aniso_label
_atom_site_aniso_U_11
_atom_site_aniso_U_22
_atom_site_aniso_U_33
_atom_site_aniso_U_23
_atom_site_aniso_U_13
_atom_site_aniso_U_12
C1 0.0326(8) 0.0470(10) 0.0380(10) 0.0053(7) -0.0007(7) 0.0040(7)
C2 0.0321(8) 0.0352(9) 0.0325(9) 0.0013(6) -0.0027(6) 0.0053(6)
C3 0.0451(10) 0.0423(10) 0.0398(10) -0.0010(7) 0.0017(8) 0.0122(8)
C4 0.0316(8) 0.0351(9) 0.0335(9) 0.0012(6) -0.0019(6) 0.0056(6)
C5 0.0282(8) 0.0373(9) 0.0367(9) 0.0011(6) -0.0018(6) 0.0062(6)
C6 0.0355(8) 0.0354(9) 0.0435(10) -0.0020(7) -0.0030(7) 0.0064(7)
C7 0.0377(9) 0.0359(9) 0.0344(9) -0.0011(7) -0.0058(7) 0.0016(7)
C8 0.0483(10) 0.0356(9) 0.0425(10) -0.0012(7) -0.0058(8) -0.0024(7)
C9 0.0428(10) 0.0493(11) 0.0437(11) 0.0016(8) -0.0033(8) -0.0080(8)
C10 0.0360(9) 0.0566(12) 0.0489(11) 0.0057(9) -0.0021(8) -0.0027(8)
C11 0.0339(9) 0.0463(10) 0.0523(11) 0.0090(8) 0.0002(8) 0.0053(7)
C12 0.0327(8) 0.0377(9) 0.0380(9) 0.0052(7) -0.0021(7) 0.0011(7)
C13 0.0400(9) 0.0501(10) 0.0329(9) -0.0016(7) -0.0003(7) 0.0094(8)
C14 0.0439(9) 0.0370(9) 0.0407(10) -0.0041(7) -0.0019(8) 0.0021(7)
C15 0.0425(9) 0.0461(11) 0.0402(10) -0.0037(8) -0.0063(8) -0.0021(8)
C16 0.0347(8) 0.0452(10) 0.0377(10) 0.0076(7) 0.0002(7) 0.0006(7)
C17 0.0472(10) 0.0388(10) 0.0395(10) 0.0003(7) 0.0017(8) 0.0052(8)
C18 0.0439(10) 0.0453(10) 0.0354(10) -0.0047(7) -0.0044(7) 0.0019(8)
C19 0.0334(8) 0.0410(9) 0.0333(9) 0.0026(7) 0.0002(7) 0.0009(7)
C20 0.0567(12) 0.0561(13) 0.0635(15) 0.0088(10) -0.0072(10) 0.0166(10)
F1 0.0297(5) 0.0646(8) 0.0586(7) 0.0097(5) -0.0054(5) 0.0049(5)
F2 0.0443(6) 0.0467(6) 0.0567(7) -0.0093(5) -0.0023(5) -0.0056(5)
F3 0.0442(6) 0.0649(8) 0.0488(7) 0.0154(5) 0.0033(5) -0.0053(5)
N1 0.0382(7) 0.0343(8) 0.0359(8) 0.0012(6) -0.0050(6) 0.0070(6)
O1 0.0497(8) 0.0558(9) 0.0487(8) 0.0045(6) -0.0106(6) 0.0113(6)
O2 0.0319(6) 0.0462(7) 0.0305(6) 0.0013(5) -0.0023(5) 0.0074(5)
O3 0.0300(6) 0.0361(6) 0.0469(7) 0.0076(5) 0.0005(5) 0.0043(5)
O4 0.0401(7) 0.0338(7) 0.0523(8) -0.0016(5) -0.0104(6) 0.0064(5)

loop_
_atom_type_symbol
_atom_type_description
_atom_type_scat_dispersion_real
_atom_type_scat_dispersion_imag
_atom_type_scat_source
C C 0.0181 0.0091 'International Tables Vol C Tables 4.2.6.8 and 6.1.1.4'
H H 0.0000 0.0000 'International Tables Vol C Tables 4.2.6.8 and 6.1.1.4'
N N 0.0311 0.0180 'International Tables Vol C Tables 4.2.6.8 and 6.1.1.4'
O O 0.0492 0.0322 'International Tables Vol C Tables 4.2.6.8 and 6.1.1.4'
F F 0.0727 0.0534 'International Tables Vol C Tables 4.2.6.8 and 6.1.1.4'

loop_
_geom_angle_atom_site_label_1
_geom_angle_atom_site_label_2
_geom_angle_atom_site_label_3
_geom_angle
F3 C1 F1 106.12(13)
F3 C1 F2 106.38(15)
F1 C1 F2 105.86(15)
F3 C1 C2 111.03(15)
F1 C1 C2 113.08(15)
F2 C1 C2 113.82(14)
N1 C2 C3 106.06(14)
N1 C2 C1 111.06(14)
C3 C2 C1 109.56(14)
N1 C2 C4 109.38(13)
C3 C2 C4 112.41(14)
C1 C2 C4 108.38(14)
C2 C3 H3A 109.5
C2 C3 H3B 109.5
H3A C3 H3B 109.5
C2 C3 H3C 109.5
H3A C3 H3C 109.5
H3B C3 H3C 109.5
O2 C4 C5 110.48(13)
O2 C4 C2 104.65(12)
C5 C4 C2 115.32(14)
O2 C4 H4 108.7
C5 C4 H4 108.7
C2 C4 H4 108.7
C6 C5 O3 111.45(15)
C6 C5 C4 132.58(15)
O3 C5 C4 115.52(14)
C5 C6 C7 107.04(15)
C5 C6 H6 126.5
C7 C6 H6 126.5
C12 C7 C8 118.49(16)
C12 C7 C6 105.20(15)
C8 C7 C6 136.24(17)
C9 C8 C7 118.44(17)
C9 C8 H8 120.8
C7 C8 H8 120.8
C8 C9 C10 121.50(18)
C8 C9 H9 119.3
C10 C9 H9 119.3
C11 C10 C9 121.28(18)
C11 C10 H10 119.4
C9 C10 H10 119.4
C12 C11 C10 116.24(17)
C12 C11 H11 121.9
C10 C11 H11 121.9
O3 C12 C11 125.39(16)
O3 C12 C7 110.52(14)
C11 C12 C7 124.05(17)
O2 C13 C19 108.30(13)
O2 C13 H13A 110.0
C19 C13 H13A 110.0
O2 C13 H13B 110.0
C19 C13 H13B 110.0
H13A C13 H13B 108.4
C15 C14 C19 121.29(17)
C15 C14 H14 119.4
C19 C14 H14 119.4
C14 C15 C16 119.92(17)
C14 C15 H15 120.0
C16 C15 H15 120.0
O1 C16 C17 124.78(17)
O1 C16 C15 115.47(16)
C17 C16 C15 119.75(17)
C16 C17 C18 119.32(17)
C16 C17 H17 120.3
C18 C17 H17 120.3
C19 C18 C17 121.62(17)
C19 C18 H18 119.2
C17 C18 H18 119.2
C18 C19 C14 118.07(16)
C18 C19 C13 121.24(16)
C14 C19 C13 120.69(16)
O1 C20 H20A 109.5
O1 C20 H20B 109.5
H20A C20 H20B 109.5
O1 C20 H20C 109.5
H20A C20 H20C 109.5
H20B C20 H20C 109.5
O4 N1 C2 108.77(13)
O4 N1 H1N 102.7(13)
C2 N1 H1N 107.7(14)
C16 O1 C20 117.17(16)
C4 O2 C13 113.55(12)
C12 O3 C5 105.79(13)
N1 O4 H4O 99.7(14)

loop_
_geom_bond_atom_site_label_1
_geom_bond_atom_site_label_2
_geom_bond_distance
C1 F3 1.340(2)
C1 F1 1.3408(19)
C1 F2 1.346(2)
C1 C2 1.546(2)
C2 N1 1.468(2)
C2 C3 1.529(2)
C2 C4 1.546(2)
C3 H3A 0.9800
C3 H3B 0.9800
C3 H3C 0.9800
C4 O2 1.4229(19)
C4 C5 1.494(2)
C4 H4 1.0000
C5 C6 1.346(3)
C5 O3 1.3821(18)
C6 C7 1.440(2)
C6 H6 0.9500
C7 C12 1.392(2)
C7 C8 1.400(3)
C8 C9 1.381(3)
C8 H8 0.9500
C9 C10 1.395(3)
C9 H9 0.9500
C10 C11 1.385(3)
C10 H10 0.9500
C11 C12 1.384(2)
C11 H11 0.9500
C12 O3 1.376(2)
C13 O2 1.427(2)
C13 C19 1.503(2)
C13 H13A 0.9900
C13 H13B 0.9900
C14 C15 1.382(3)
C14 C19 1.386(3)
C14 H14 0.9500
C15 C16 1.391(3)
C15 H15 0.9500
C16 O1 1.369(2)
C16 C17 1.383(3)
C17 C18 1.393(3)
C17 H17 0.9500
C18 C19 1.384(3)
C18 H18 0.9500
C20 O1 1.422(3)
C20 H20A 0.9800
C20 H20B 0.9800
C20 H20C 0.9800
N1 O4 1.4513(18)
N1 H1N 0.92(2)
O4 H4O 0.93(2)

loop_
_geom_hbond_atom_site_label_D
_geom_hbond_atom_site_label_H
_geom_hbond_atom_site_label_A
_geom_hbond_distance_DH
_geom_hbond_distance_HA
_geom_hbond_distance_DA
_geom_hbond_angle_DHA
_geom_hbond_site_symmetry_A
O4 H4O N1 0.93(2) 1.96(2) 2.849(2) 158(2) 3_656

loop_
_geom_torsion_atom_site_label_1
_geom_torsion_atom_site_label_2
_geom_torsion_atom_site_label_3
_geom_torsion_atom_site_label_4
_geom_torsion
F3 C1 C2 N1 37.37(19)
F1 C1 C2 N1 156.53(14)
F2 C1 C2 N1 -82.62(18)
F3 C1 C2 C3 -79.47(18)
F1 C1 C2 C3 39.7(2)
F2 C1 C2 C3 160.54(15)
F3 C1 C2 C4 157.55(14)
F1 C1 C2 C4 -83.29(17)
F2 C1 C2 C4 37.55(19)
N1 C2 C4 O2 -177.04(13)
C3 C2 C4 O2 -59.49(17)
C1 C2 C4 O2 61.75(16)
N1 C2 C4 C5 -55.45(18)
C3 C2 C4 C5 62.09(18)
C1 C2 C4 C5 -176.66(13)
O2 C4 C5 C6 25.6(3)
C2 C4 C5 C6 -92.8(2)
O2 C4 C5 O3 -145.88(14)
C2 C4 C5 O3 95.73(17)
O3 C5 C6 C7 0.3(2)
C4 C5 C6 C7 -171.39(18)
C5 C6 C7 C12 -0.3(2)
C5 C6 C7 C8 176.7(2)
C12 C7 C8 C9 0.3(3)
C6 C7 C8 C9 -176.4(2)
C7 C8 C9 C10 -0.8(3)
C8 C9 C10 C11 0.6(3)
C9 C10 C11 C12 0.2(3)
C10 C11 C12 O3 176.85(17)
C10 C11 C12 C7 -0.6(3)
C8 C7 C12 O3 -177.43(15)
C6 C7 C12 O3 0.2(2)
C8 C7 C12 C11 0.4(3)
C6 C7 C12 C11 178.05(18)
C19 C14 C15 C16 -1.4(3)
C14 C15 C16 O1 -178.81(17)
C14 C15 C16 C17 1.4(3)
O1 C16 C17 C18 179.73(17)
C15 C16 C17 C18 -0.5(3)
C16 C17 C18 C19 -0.5(3)
C17 C18 C19 C14 0.5(3)
C17 C18 C19 C13 -179.99(17)
C15 C14 C19 C18 0.5(3)
C15 C14 C19 C13 -179.09(17)
O2 C13 C19 C18 43.0(2)
O2 C13 C19 C14 -137.45(17)
C3 C2 N1 O4 172.22(13)
C1 C2 N1 O4 53.26(17)
C4 C2 N1 O4 -66.32(17)
C17 C16 O1 C20 -6.8(3)
C15 C16 O1 C20 173.40(17)
C5 C4 O2 C13 76.71(18)
C2 C4 O2 C13 -158.57(14)
C19 C13 O2 C4 -177.44(14)
C11 C12 O3 C5 -177.83(18)
C7 C12 O3 C5 -0.05(19)
C6 C5 O3 C12 -0.17(19)
C4 C5 O3 C12 173.07(14)
